data_9004620
loop_
_publ_author_name
'Krivovichev, S. V.'
'Burns, P. C.'

_publ_section_title
;
 Crystal chemistry of uranyl molybdates. III. New structural themes
 in Na6[(UO2)2O(MoO4)4], Na6[(UO2)(MoO4)4] and K6[(UO2)2O(MoO4)4]
;
_journal_name_full 'The Canadian Mineralogist'
_journal_page_first 197
_journal_page_last 206
_journal_paper_doi 10.2113/gscanmin.39.1.197
_journal_volume 39
_journal_year 2001
_chemical_formula_structural Na6[(UO2)2O(MoO4)4]
_chemical_formula_sum 'Mo4 Na6 O21 U2'
_space_group_IT_number 2
_symmetry_space_group_name_Hall '-P 1'
_symmetry_space_group_name_H-M 'P -1'
_cell_angle_alpha 72.329
_cell_angle_beta 79.364
_cell_angle_gamma 65.795
_cell_length_a 7.637
_cell_length_b 8.164
_cell_length_c 8.746
_cell_formula_units_Z 1
_cell_volume 472.757
_database_code_amcsd 0005713
_exptl_crystal_density_diffrn 4.685
_cod_original_formula_sum 'U2 Mo4 Na6 O21'
_cod_database_code 9004620
_amcsd_formula_title Na6[(UO2)2O(MoO4)4]

loop_
_space_group_symop_operation_xyz
x,y,z
-x,-y,-z

loop_
_atom_site_aniso_label
_atom_site_aniso_U_11
_atom_site_aniso_U_22
_atom_site_aniso_U_33
_atom_site_aniso_U_12
_atom_site_aniso_U_13
_atom_site_aniso_U_23
U 0.00550 0.00750 0.00610 -0.00310 0.00050 -0.00170
Mo(1) 0.00630 0.00800 0.00670 -0.00260 -0.00160 0.00080
Mo(2) 0.00970 0.01020 0.00760 -0.00540 0.00070 0.00110
Na(1) 0.01600 0.01500 0.02300 -0.00700 -0.00100 -0.00200
Na(2) 0.01900 0.01200 0.02100 -0.00400 -0.00200 0.00200
Na(3) 0.03200 0.01700 0.01400 -0.00700 -0.00400 -0.00600
O(1) 0.02200 0.00900 0.01800 -0.00300 -0.00700 -0.00100
O(2) 0.01100 0.01000 0.02300 -0.00400 -0.00500 -0.00400
O(3) 0.01500 0.01100 0.01000 -0.00700 0.00300 0.00000
O(4) 0.01600 0.00800 0.01600 -0.00600 0.00000 0.00000
O(5) 0.01400 0.01600 0.01300 -0.00900 0.00300 -0.00100
O(6) 0.01300 0.01500 0.02500 -0.00600 -0.00300 0.00100
O(7) 0.01200 0.01200 0.00900 -0.00900 0.00600 -0.00200
O(8) 0.02100 0.01100 0.01400 -0.00800 0.00100 -0.00100
O(9) 0.01900 0.01700 0.02500 -0.00500 0.00500 -0.00700
O(10) 0.02100 0.02600 0.02100 -0.01200 -0.01300 0.00400
O(11) 0.06000 0.01700 0.02000 0.02400 0.01500 0.01000

loop_
_atom_site_label
_atom_site_fract_x
_atom_site_fract_y
_atom_site_fract_z
_atom_site_U_iso_or_equiv
U 0.21256 0.92437 0.31422 0.00630
Mo(1) 0.93720 0.41350 0.35573 0.00750
Mo(2) 0.44510 0.24740 0.01400 0.00960
Na(1) 0.45620 0.39980 0.34630 0.01820
Na(2) 0.26950 0.09530 0.65550 0.01930
Na(3) -0.05510 0.24650 -0.01160 0.02100
O(1) 0.39300 0.93600 0.41890 0.01700
O(2) 0.04300 0.90800 0.20280 0.01400
O(3) 0.54900 0.29740 -0.18910 0.01200
O(4) 0.85500 0.63690 0.22860 0.01400
O(5) 0.32400 0.08300 0.06850 0.01500
O(6) 0.15000 0.35800 0.44480 0.01900
O(7) 0.74500 0.36700 0.49560 0.01100
O(8) 0.00400 0.26100 0.23160 0.01500
O(9) 0.28200 0.45400 0.05140 0.02200
O(10) 0.62100 0.17900 0.14700 0.02200
O(11) 0.00000 0.00000 0.50000 0.05100

loop_
_cod_related_entry_id
_cod_related_entry_database
_cod_related_entry_code
1 AMCSD 0005713
